data_8104513
loop_
_publ_author_name
'Somer, M.'
'Hartweg, M.'
'Peters, K.'
'von Schnering, H.G.'

_publ_section_title
;
 Crystal structure of potassium catena-di-mue-phosphidoniccolate
;
_journal_name_full 'Zeitschrift fuer Kristallographie (149,1979-)'
_journal_page_first 291
_journal_page_last 292
_journal_volume 193
_journal_year 1990
_chemical_formula_sum 'K2 Ni P2'
_chemical_name_systematic 'K2 (Ni P2)'
_space_group_IT_number 63
_symmetry_space_group_name_Hall '-C 2c 2'
_symmetry_space_group_name_H-M 'C m c m'
_cell_angle_alpha 90
_cell_angle_beta 90
_cell_angle_gamma 90
_cell_formula_units_Z 4
_cell_length_a 6.43
_cell_length_b 13.648
_cell_length_c 5.644
_cell_volume 495.298
_citation_journal_id_ASTM ZEKRDZ
_cod_data_source_file Somer_ZEKRDZ_1990_1414.cif
_cod_data_source_block K2Ni1P2
_cod_original_cell_volume 495.2985
_cod_original_formula_sum 'K2 Ni1 P2'
_cod_database_code 8104513

loop_
_symmetry_equiv_pos_as_xyz
x,y,z
-x,-y,z+1/2
x,-y,-z
-x,y,-z+1/2
-x,-y,-z
x,y,-z-1/2
-x,y,z
x,-y,z-1/2
x+1/2,y+1/2,z
-x+1/2,-y+1/2,z+1/2
x+1/2,-y+1/2,-z
-x+1/2,y+1/2,-z+1/2
-x+1/2,-y+1/2,-z
x+1/2,y+1/2,-z-1/2
-x+1/2,y+1/2,z
x+1/2,-y+1/2,z-1/2

loop_
_atom_site_label
_atom_site_type_symbol
_atom_site_fract_x
_atom_site_fract_y
_atom_site_fract_z
_atom_site_occupancy
_atom_site_U_iso_or_equiv
K1 K 0 -0.21326 0.25 1 0.0
K2 K 0 0.41364 0.25 1 0.0
Ni1 Ni 0 0 0 1 0.0
P1 P 0.17007 0.10212 0.25 1 0.0
